data_4000927
loop_
_publ_author_name
'Chen, Tianniu'
'Xu, Chongying'
'Baum, Thomas H.'
'Stauf, Gregory T.'
'Roeder, Jeffrey F.'
'DiPasquale, Antonio G.'
'Rheingold, Arnold L.'

_publ_section_title
;
 New Tantalum Amido Complexes with Chelate Ligands as Metalorganic (MO)
 Precursors for Chemical Vapor Deposition (CVD) of Tantalum Nitride Thin
 Films
;
_journal_issue 1
_journal_name_full 'Chemistry of Materials'
_journal_page_first 27
_journal_paper_doi 10.1021/cm9009767
_journal_volume 22
_journal_year 2010
_chemical_formula_sum 'C17 H44 N7 Ta'
_chemical_formula_weight 527.54
_chemical_name_systematic
; 
 ? 
;
_space_group_IT_number 135
_symmetry_cell_setting tetragonal
_symmetry_space_group_name_Hall '-P 4c 2ab'
_symmetry_space_group_name_H-M 'P 42/m b c'
_atom_sites_solution_hydrogens geom
_atom_sites_solution_primary direct
_atom_sites_solution_secondary difmap
_audit_creation_method SHELXL-97
_cell_angle_alpha 90.00
_cell_angle_beta 90.00
_cell_angle_gamma 90.00
_cell_formula_units_Z 8
_cell_length_a 17.835(2)
_cell_length_b 17.835(2)
_cell_length_c 14.457(2)
_cell_measurement_reflns_used 8387
_cell_measurement_temperature 100(2)
_cell_measurement_theta_max 28.08
_cell_measurement_theta_min 2.28
_cell_volume 4598.6(10)
_computing_cell_refinement 'Bruker SMART'
_computing_data_collection 'Bruker SMART'
_computing_data_reduction 'Bruker SAINT'
_computing_molecular_graphics 'Bruker SHELXTL'
_computing_publication_material 'Bruker SHELXTL'
_computing_structure_refinement 'SHELXL-97 (Sheldrick, 1997)'
_computing_structure_solution 'SHELXS-97 (Sheldrick, 1990)'
_diffrn_ambient_temperature 100(2)
_diffrn_measured_fraction_theta_full 0.997
_diffrn_measured_fraction_theta_max 0.956
_diffrn_measurement_device_type 'CCD area detector'
_diffrn_measurement_method 'phi and omega scans'
_diffrn_radiation_monochromator graphite
_diffrn_radiation_source 'fine-focus sealed tube'
_diffrn_radiation_type MoK\a
_diffrn_radiation_wavelength 0.71073
_diffrn_reflns_av_R_equivalents 0.0558
_diffrn_reflns_av_sigmaI/netI 0.0243
_diffrn_reflns_limit_h_max 23
_diffrn_reflns_limit_h_min -22
_diffrn_reflns_limit_k_max 22
_diffrn_reflns_limit_k_min -23
_diffrn_reflns_limit_l_max 18
_diffrn_reflns_limit_l_min -18
_diffrn_reflns_number 36788
_diffrn_reflns_theta_full 25.00
_diffrn_reflns_theta_max 28.22
_diffrn_reflns_theta_min 2.55
_exptl_absorpt_coefficient_mu 4.794
_exptl_absorpt_correction_T_max 0.3273
_exptl_absorpt_correction_T_min 0.2501
_exptl_absorpt_correction_type multi-scan
_exptl_absorpt_process_details sadabs
_exptl_crystal_colour yellow
_exptl_crystal_density_diffrn 1.524
_exptl_crystal_density_method 'not measured'
_exptl_crystal_description block
_exptl_crystal_F_000 2144
_exptl_crystal_size_max 0.40
_exptl_crystal_size_mid 0.30
_exptl_crystal_size_min 0.30
_refine_diff_density_max 2.020
_refine_diff_density_min -1.231
_refine_diff_density_rms 0.184
_refine_ls_extinction_method none
_refine_ls_goodness_of_fit_ref 1.072
_refine_ls_hydrogen_treatment constr
_refine_ls_matrix_type full
_refine_ls_number_parameters 129
_refine_ls_number_reflns 2828
_refine_ls_number_restraints 2
_refine_ls_restrained_S_all 1.072
_refine_ls_R_factor_all 0.0552
_refine_ls_R_factor_gt 0.0445
_refine_ls_shift/su_max 0.004
_refine_ls_shift/su_mean 0.000
_refine_ls_structure_factor_coef Fsqd
_refine_ls_weighting_details 'calc w=1/[\s^2^(Fo^2^)+(0.0500P)^2^+40.0000P] where P=(Fo^2^+2Fc^2^)/3'
_refine_ls_weighting_scheme calc
_refine_ls_wR_factor_gt 0.1109
_refine_ls_wR_factor_ref 0.1188
_reflns_number_gt 2440
_reflns_number_total 2828
_reflns_threshold_expression >2sigma(I)
_cod_data_source_file cm9009767_si_003.cif
_cod_data_source_block atmi49a
_cod_depositor_comments
;
The following automatic conversions were performed:

'_symmetry_cell_setting' value 'Tetragonal' changed to 'tetragonal'
according to /home/saulius/struct/CIF-dictionaries/cif_core.dic
dictionary named 'cif_core.dic' version 2.4.2 from 2011-04-26.

Automatic conversion script
Id: cif_fix_values 1715 2011-07-08 13:25:40Z adriana 
;
_cod_original_cell_volume 4598.9(10)
_cod_original_sg_symbol_H-M P4(2)/mbc
_cod_database_code 4000927

loop_
_symmetry_equiv_pos_as_xyz
'x, y, z'
'-x, -y, z'
'-y, x, z+1/2'
'y, -x, z+1/2'
'-x+1/2, y+1/2, -z'
'x+1/2, -y+1/2, -z'
'y+1/2, x+1/2, -z+1/2'
'-y+1/2, -x+1/2, -z+1/2'
'-x, -y, -z'
'x, y, -z'
'y, -x, -z-1/2'
'-y, x, -z-1/2'
'x-1/2, -y-1/2, z'
'-x-1/2, y-1/2, z'
'-y-1/2, -x-1/2, z-1/2'
'y-1/2, x-1/2, z-1/2'

loop_
_atom_site_label
_atom_site_type_symbol
_atom_site_fract_x
_atom_site_fract_y
_atom_site_fract_z
_atom_site_U_iso_or_equiv
_atom_site_adp_type
_atom_site_occupancy
_atom_site_symmetry_multiplicity
_atom_site_calc_flag
_atom_site_refinement_flags
_atom_site_disorder_assembly
_atom_site_disorder_group
Ta1 Ta 0.26917(2) 0.028249(19) 0.0000 0.02904(14) Uani 1 2 d S . .
N1 N 0.1899(3) 0.1030(3) 0.0758(4) 0.0359(12) Uani 1 1 d . A .
N2 N 0.3203(3) -0.0212(3) -0.1097(4) 0.0353(12) Uani 1 1 d . . .
N3 N 0.1868(5) -0.0509(5) 0.0000 0.045(2) Uani 1 2 d S . .
N4 N 0.3472(4) 0.1110(4) 0.0000 0.0364(17) Uani 1 2 d S . .
N5 N 0.1083(6) 0.1914(5) 0.0000 0.052(2) Uani 1 2 d S . .
C1 C 0.1606(6) 0.1343(5) 0.0000 0.038(2) Uani 1 2 d S . .
C2 C 0.1736(9) 0.1332(8) 0.1673(7) 0.138(8) Uani 1 1 d D . .
C3 C 0.1999(11) 0.0993(7) 0.2417(6) 0.137(7) Uani 1 1 d . A .
H3A H 0.1794 0.0484 0.2452 0.206 Uiso 1 1 calc R . .
H3B H 0.1853 0.1275 0.2970 0.206 Uiso 1 1 calc R . .
H3C H 0.2547 0.0967 0.2381 0.206 Uiso 1 1 calc R . .
C4 C 0.3983(6) -0.0207(6) -0.1272(8) 0.080(3) Uiso 1 1 d . . .
H4A H 0.4086 -0.0483 -0.1843 0.120 Uiso 1 1 calc R . .
H4B H 0.4246 -0.0446 -0.0755 0.120 Uiso 1 1 calc R . .
H4C H 0.4156 0.0312 -0.1338 0.120 Uiso 1 1 calc R . .
C5 C 0.2846(5) -0.0640(7) -0.1814(7) 0.072(3) Uani 1 1 d . . .
H5A H 0.3225 -0.0815 -0.2255 0.109 Uiso 1 1 calc R . .
H5B H 0.2480 -0.0325 -0.2136 0.109 Uiso 1 1 calc R . .
H5C H 0.2590 -0.1073 -0.1540 0.109 Uiso 1 1 calc R . .
C6 C 0.2059(7) -0.1305(6) 0.0000 0.062(3) Uani 1 2 d S . .
H6A H 0.1598 -0.1604 0.0000 0.093 Uiso 1 2 calc SR . .
H6B H 0.2354 -0.1422 0.0553 0.093 Uiso 0.50 1 calc PR . .
H6C H 0.2354 -0.1422 -0.0553 2(159) Uiso 0.00 1 calc PR . .
C7 C 0.1069(7) -0.0424(6) 0.0000 0.079(5) Uani 1 2 d S . .
H7A H 0.0833 -0.0920 0.0000 0.118 Uiso 1 2 calc SR . .
H7B H 0.0914 -0.0148 -0.0553 0.118 Uiso 0.50 1 calc PR . .
H7C H 0.0914 -0.0148 0.0553 0(159) Uiso 0.00 1 calc PR . .
C8 C 0.3776(7) 0.1494(6) 0.0776(7) 0.098(5) Uani 1 1 d . . .
H8A H 0.4138 0.1869 0.0564 0.147 Uiso 1 1 calc R . .
H8B H 0.4029 0.1134 0.1183 0.147 Uiso 1 1 calc R . .
H8C H 0.3372 0.1742 0.1117 0.147 Uiso 1 1 calc R . .
C9 C 0.1177(10) 0.2568(8) 0.0571(13) 0.062(5) Uani 0.50 1 d P . .
H9A H 0.1642 0.2522 0.0928 0.093 Uiso 0.50 1 calc PR . .
H9B H 0.0751 0.2611 0.0996 0.093 Uiso 0.50 1 calc PR . .
H9C H 0.1202 0.3015 0.0179 0.093 Uiso 0.50 1 calc PR . .
C10 C 0.107(2) 0.083(2) 0.183(4) 0.23(2) Uiso 0.50 1 d PD A 1
H10A H 0.1192 0.0322 0.1626 0.341 Uiso 0.50 1 calc PR A 1
H10B H 0.0642 0.1021 0.1478 0.341 Uiso 0.50 1 calc PR A 1
H10C H 0.0947 0.0826 0.2491 0.341 Uiso 0.50 1 calc PR A 1
C10' C 0.2085(13) 0.2097(11) 0.1708(18) 0.085(6) Uiso 0.50 1 d PD A 2
H10D H 0.2601 0.2069 0.1479 0.128 Uiso 0.50 1 calc PR A 2
H10E H 0.2087 0.2278 0.2348 0.128 Uiso 0.50 1 calc PR A 2
H10F H 0.1795 0.2442 0.1321 0.128 Uiso 0.50 1 calc PR A 2
C11 C 0.0429(8) 0.1916(9) -0.0567(11) 0.050(4) Uani 0.50 1 d P . .
H11A H 0.0414 0.1455 -0.0935 0.074 Uiso 0.50 1 calc PR . .
H11B H 0.0443 0.2351 -0.0981 0.074 Uiso 0.50 1 calc PR . .
H11C H -0.0018 0.1944 -0.0175 0.074 Uiso 0.50 1 calc PR . .

loop_
_atom_site_aniso_label
_atom_site_aniso_U_11
_atom_site_aniso_U_22
_atom_site_aniso_U_33
_atom_site_aniso_U_23
_atom_site_aniso_U_13
_atom_site_aniso_U_12
Ta1 0.0388(2) 0.02560(19) 0.02274(19) 0.000 0.000 0.00049(13)
N1 0.049(3) 0.036(3) 0.023(2) -0.006(2) 0.003(2) 0.004(2)
N2 0.047(3) 0.034(3) 0.025(2) -0.004(2) 0.002(2) 0.002(2)
N3 0.047(5) 0.034(4) 0.054(5) 0.000 0.000 0.009(4)
N4 0.041(4) 0.034(4) 0.033(4) 0.000 0.000 -0.007(3)
N5 0.071(6) 0.037(5) 0.048(5) 0.000 0.000 0.015(4)
C1 0.049(6) 0.029(4) 0.036(5) 0.000 0.000 0.003(4)
C2 0.225(19) 0.162(14) 0.028(5) -0.002(7) 0.021(8) 0.097(14)
C3 0.31(2) 0.081(8) 0.024(4) -0.006(5) -0.014(8) 0.001(11)
C5 0.069(6) 0.098(7) 0.050(5) -0.037(5) -0.001(4) -0.003(5)
C6 0.055(7) 0.025(5) 0.106(11) 0.000 0.000 0.010(4)
C7 0.041(6) 0.031(6) 0.164(16) 0.000 0.000 -0.006(5)
C8 0.155(11) 0.078(7) 0.061(6) -0.026(5) 0.028(7) -0.075(8)
C9 0.062(10) 0.037(8) 0.087(12) -0.024(8) -0.027(9) 0.024(7)
C11 0.048(8) 0.048(8) 0.052(9) 0.012(7) -0.017(7) -0.003(6)

loop_
_atom_type_symbol
_atom_type_description
_atom_type_scat_dispersion_real
_atom_type_scat_dispersion_imag
_atom_type_scat_source
C C 0.0033 0.0016 'International Tables Vol C Tables 4.2.6.8 and 6.1.1.4'
H H 0.0000 0.0000 'International Tables Vol C Tables 4.2.6.8 and 6.1.1.4'
N N 0.0061 0.0033 'International Tables Vol C Tables 4.2.6.8 and 6.1.1.4'
Ta Ta -0.7052 6.5227 'International Tables Vol C Tables 4.2.6.8 and 6.1.1.4'

loop_
_geom_angle_atom_site_label_1
_geom_angle_atom_site_label_2
_geom_angle_atom_site_label_3
_geom_angle
_geom_angle_site_symmetry_1
_geom_angle_site_symmetry_3
N4 Ta1 N2 90.5(2) . 10
N4 Ta1 N2 90.5(2) . .
N2 Ta1 N2 102.7(3) 10 .
N4 Ta1 N3 177.2(3) . .
N2 Ta1 N3 91.3(2) 10 .
N2 Ta1 N3 91.3(2) . .
N4 Ta1 N1 90.0(2) . .
N2 Ta1 N1 99.2(2) 10 .
N2 Ta1 N1 158.1(2) . .
N3 Ta1 N1 87.5(2) . .
N4 Ta1 N1 90.0(2) . 10
N2 Ta1 N1 158.1(2) 10 10
N2 Ta1 N1 99.2(2) . 10
N3 Ta1 N1 87.5(2) . 10
N1 Ta1 N1 58.9(3) . 10
C1 N1 C2 120.7(7) . .
C1 N1 Ta1 95.4(4) . .
C2 N1 Ta1 142.5(7) . .
C4 N2 C5 108.1(7) . .
C4 N2 Ta1 125.3(6) . .
C5 N2 Ta1 126.6(5) . .
C7 N3 C6 109.5(9) . .
C7 N3 Ta1 130.1(7) . .
C6 N3 Ta1 120.4(7) . .
C8 N4 C8 104.2(9) . 10
C8 N4 Ta1 127.7(5) . .
C8 N4 Ta1 127.7(5) 10 .
C1 N5 C11 123.7(9) . .
C1 N5 C11 123.7(9) . 10
C11 N5 C11 70.2(15) . 10
C1 N5 C9 121.3(9) . .
C11 N5 C9 115.1(11) . .
C11 N5 C9 76.3(10) 10 .
C1 N5 C9 121.3(9) . 10
C11 N5 C9 76.3(10) . 10
C11 N5 C9 115.1(11) 10 10
C9 N5 C9 70.1(17) . 10
N1 C1 N1 110.2(8) 10 .
N1 C1 N5 124.9(4) 10 .
N1 C1 N5 124.9(4) . .
C3 C2 N1 119.9(11) . .
C3 C2 C10 83(2) . .
N1 C2 C10 94(2) . .
C3 C2 C10' 104.0(16) . .
N1 C2 C10' 106.5(14) . .
C10 C2 C10' 150(2) . .

loop_
_geom_bond_atom_site_label_1
_geom_bond_atom_site_label_2
_geom_bond_distance
_geom_bond_site_symmetry_2
Ta1 N4 2.029(8) .
Ta1 N2 2.031(5) 10
Ta1 N2 2.031(5) .
Ta1 N3 2.037(9) .
Ta1 N1 2.230(5) .
Ta1 N1 2.230(5) 10
N1 C1 1.336(8) .
N1 C2 1.459(11) .
N2 C4 1.414(11) .
N2 C5 1.436(9) .
N3 C7 1.433(14) .
N3 C6 1.460(12) .
N4 C8 1.421(10) .
N4 C8 1.421(10) 10
N5 C1 1.382(13) .
N5 C11 1.426(16) .
N5 C11 1.426(16) 10
N5 C9 1.438(16) .
N5 C9 1.438(16) 10
C1 N1 1.336(8) 10
C2 C3 1.320(16) .
C2 C10 1.5001(10) .
C2 C10' 1.5005(10) .
